data_7129824
loop_
_publ_author_name
'Pan, Yu'
'Wang, Chengpeng'
'Fu, Zhihua'
'Wang, Guang-E'
'Xu, Gang'

_publ_section_title
;
 Fluorescence sensing of nitrophenol explosives using a two-dimensional
 organic-metal chalcogenide fully covered with functional groups.
;
_journal_issue 29
_journal_name_full 'Chemical communications (Cambridge, England)'
_journal_page_first 4615
_journal_page_last 4618
_journal_paper_doi 10.1039/d2cc00834c
_journal_volume 58
_journal_year 2022
_chemical_formula_moiety 'C12 H10 Cd1.493 Cl O2 S2'
_chemical_formula_sum 'C12 H10 Cd1.493 Cl O2 S2'
_chemical_formula_weight 454.414
_space_group_crystal_system monoclinic
_space_group_IT_number 14
_space_group_name_Hall '-P 2ybc'
_space_group_name_H-M_alt 'P 1 21/c 1'
_symmetry_Int_Tables_number 14
_atom_sites_solution_primary dual
_audit_creation_date 2021-09-13
_audit_creation_method
;
Olex2 1.3
(compiled 2020.11.12 svn.r5f609507 for OlexSys, GUI svn.r6226)
;
_cell_angle_alpha 90
_cell_angle_beta 109.534(5)
_cell_angle_gamma 90
_cell_formula_units_Z 8
_cell_length_a 16.5869(7)
_cell_length_b 11.9546(5)
_cell_length_c 14.0741(7)
_cell_measurement_reflns_used 7133
_cell_measurement_temperature 99.98(13)
_cell_measurement_theta_max 60.3960
_cell_measurement_theta_min 4.0020
_cell_volume 2630.1(2)
_computing_cell_refinement 'CrysAlisPro 1.171.41.93a (Rigaku OD, 2020)'
_computing_data_collection 'CrysAlisPro 1.171.41.93a (Rigaku OD, 2020)'
_computing_data_reduction 'CrysAlisPro 1.171.41.93a (Rigaku OD, 2020)'
_computing_molecular_graphics 'Olex2 1.3 (Dolomanov et al., 2009)'
_computing_publication_material 'Olex2 1.3 (Dolomanov et al., 2009)'
_computing_structure_refinement 'olex2.refine 1.3 (Bourhis et al., 2015)'
_computing_structure_solution 'SHELXT 2014/5 (Sheldrick, 2014)'
_diffrn_ambient_environment N~2~
_diffrn_ambient_temperature 99.98(13)
_diffrn_detector 'Hybrid Pixel Array Detector'
_diffrn_detector_area_resol_mean 10.0000
_diffrn_detector_type HyPix
_diffrn_measured_fraction_theta_full 0.9926
_diffrn_measured_fraction_theta_max 0.9629
_diffrn_measurement_details
;
List of Runs (angles in degrees, time in seconds):

  # Type    Start    End  Width  t~exp~   \w     \q     \k     \f   Frames
--------------------------------------------------------------------------
  1  \w     37.00  62.00   0.50    1.19    --   72.41-114.00-150.00   50
  2  \w     89.00 131.00   0.50    1.19    --   72.41 114.00 -59.00   84
  3  \w     71.00  96.00   0.50    1.19    --   72.41 177.00  77.00   50
  4  \w    -10.00  46.00   0.50    0.30    --   -1.25  57.00  30.00  112
  5  \w    -11.00  71.00   0.50    0.30    --   -1.25  57.00-120.00  164
  6  \w     25.00  50.00   0.50    0.30    --   -1.25  57.00 -90.00   50
  7  \w    -91.00  -3.00   0.50    1.19    --  -74.91  57.00 -60.00  176
  8  \w    -70.00 -34.00   0.50    1.19    --  -74.91  38.00 -90.00   72
  9  \w    -71.00  -2.00   0.50    1.19    --  -74.91  38.00 -60.00  138
 10  \w   -114.00 -85.00   0.50    1.19    --  -74.91-114.00-150.00   58
 11  \w   -131.00 -81.00   0.50    1.19    --  -74.91-125.00 -90.00  100
 12  \w   -134.00-100.00   0.50    1.19    --  -74.91 -99.00 -60.00   68
 13  \w   -107.00 -82.00   0.50    1.19    --  -74.91-125.00   0.00   50
 14  \w   -144.00-104.00   0.50    1.19    --  -74.91-177.00  72.00   80
 15  \w   -143.00-118.00   0.50    1.19    --  -74.91-125.00   0.00   50
 16  \w   -146.00 -98.00   0.50    1.19    --  -74.91 -99.00-120.00   96
 17  \w   -107.00 -34.00   0.50    1.19    --  -74.91 114.00 -59.00  146
;
_diffrn_measurement_device 'four-circle diffractometer'
_diffrn_measurement_device_type 'ROD, Synergy Custom system, HyPix'
_diffrn_measurement_method '\w scans'
_diffrn_orient_matrix_type 'CrysAlisPro convention (1999,Acta A55,543-557)'
_diffrn_orient_matrix_UB_11 0.0814554000
_diffrn_orient_matrix_UB_12 0.0279115000
_diffrn_orient_matrix_UB_13 0.0143168000
_diffrn_orient_matrix_UB_21 -0.0236191000
_diffrn_orient_matrix_UB_22 0.1067545000
_diffrn_orient_matrix_UB_23 -0.0212841000
_diffrn_orient_matrix_UB_31 0.0125167000
_diffrn_orient_matrix_UB_32 0.0191417000
_diffrn_orient_matrix_UB_33 0.0976146000
_diffrn_radiation_monochromator mirror
_diffrn_radiation_probe x-ray
_diffrn_radiation_type 'micro-focus metaljet'
_diffrn_radiation_wavelength 1.3405
_diffrn_reflns_av_R_equivalents 0.0897
_diffrn_reflns_av_unetI/netI 0.0701
_diffrn_reflns_Laue_measured_fraction_full 0.9926
_diffrn_reflns_Laue_measured_fraction_max 0.9629
_diffrn_reflns_limit_h_max 21
_diffrn_reflns_limit_h_min -21
_diffrn_reflns_limit_k_max 15
_diffrn_reflns_limit_k_min -14
_diffrn_reflns_limit_l_max 18
_diffrn_reflns_limit_l_min -9
_diffrn_reflns_number 17147
_diffrn_reflns_point_group_measured_fraction_full 0.9926
_diffrn_reflns_point_group_measured_fraction_max 0.9629
_diffrn_reflns_theta_full 53.5427
_diffrn_reflns_theta_max 60.53
_diffrn_reflns_theta_min 2.46
_diffrn_source 'micro-focus metaljet'
_exptl_absorpt_coefficient_mu 16.537
_exptl_absorpt_correction_T_max 1.00000
_exptl_absorpt_correction_T_min 0.39542
_exptl_absorpt_correction_type multi-scan
_exptl_absorpt_process_details
;
CrysAlisPro 1.171.41.93a (Rigaku Oxford Diffraction, 2020)
Empirical absorption correction using spherical harmonics,
implemented in SCALE3 ABSPACK scaling algorithm.
;
_exptl_crystal_density_diffrn 2.295
_exptl_crystal_F_000 1764.261
_refine_diff_density_max 19.8388
_refine_diff_density_min -8.4576
_refine_diff_density_rms 1.3019
_refine_ls_d_res_high 0.7698
_refine_ls_d_res_low 15.6322
_refine_ls_goodness_of_fit_ref 2.1568
_refine_ls_hydrogen_treatment constr
_refine_ls_matrix_type full
_refine_ls_number_constraints 41
_refine_ls_number_parameters 338
_refine_ls_number_reflns 5813
_refine_ls_number_restraints 0
_refine_ls_restrained_S_all 2.1568
_refine_ls_R_factor_all 0.2100
_refine_ls_R_factor_gt 0.1976
_refine_ls_shift/su_max 0.0008
_refine_ls_shift/su_mean 0.0000
_refine_ls_structure_factor_coef Fsqd
_refine_ls_weighting_details 'w=1/[\s^2^(Fo^2^)+(0.2P)^2^] where P=(Fo^2^+2Fc^2^)/3'
_refine_ls_weighting_scheme calc
_refine_ls_wR_factor_gt 0.4901
_refine_ls_wR_factor_ref 0.4979
_reflns_Friedel_coverage 0.0
_reflns_limit_h_max 20
_reflns_limit_h_min -21
_reflns_limit_k_max 15
_reflns_limit_k_min 0
_reflns_limit_l_max 18
_reflns_limit_l_min 0
_reflns_number_gt 4726
_reflns_number_total 5813
_reflns_threshold_expression I>=2u(I)
_cod_data_source_file d2cc00834c2.cif
_cod_data_source_block exp_13209
_cod_depositor_comments 'Adding full bibliography for 7129824.cif.'
_cod_database_code 7129824
_reflns_odcompleteness_completeness 99.38
_reflns_odcompleteness_iscentric 1
_reflns_odcompleteness_theta 56.82
_olex2_refinement_description
;
1. Fixed Uiso
 At 1.2 times of:
  All C(H) groups
 At 1.5 times of:
  All O(H) groups
2. Others
 Sof(Cda)=Sof(Cd1)=1-FVAR(1)
 Sof(Cd)=Sof(Cd03)=FVAR(1)
3.a Aromatic/amide H refined with riding coordinates:
 C00R(H00R), C01F(H01F), C00N(H00N), C00P(H00P), C00Z(H00Z), C01C(H01C),
 C012(H012), C00W(H00W), C01A(H01A), C017(H017), C010(H010), C00S(H00S), C4(H4),
  C7(H7), C013(H013), C00U(H00U)
3.b Idealised tetrahedral OH refined as rotating group:
 O00G(H00G), O00K(H00K), O00L(H00L), O00T(H00T)
;
_olex2_submission_special_instructions 'No special instructions were received'
_oxdiff_exptl_absorpt_empirical_details
;
Empirical correction (ABSPACK) includes:
- Absorption correction using spherical harmonics
- Frame scaling
;
_oxdiff_exptl_absorpt_empirical_full_max 5.213
_oxdiff_exptl_absorpt_empirical_full_min 0.383

loop_
_space_group_symop_id
_space_group_symop_operation_xyz
1 x,y,z
2 -x,y+1/2,-z+1/2
3 -x,-y,-z
4 x,-y-1/2,z-1/2

loop_
_atom_site_label
_atom_site_type_symbol
_atom_site_fract_x
_atom_site_fract_y
_atom_site_fract_z
_atom_site_U_iso_or_equiv
_atom_site_adp_type
_atom_site_occupancy
_atom_site_refinement_flags_posn
_atom_site_disorder_group
Cd01 Cd 0.53105(10) 0.75695(11) 0.39051(10) 0.0142(5) Uani 1.000000 . .
Cd02 Cd 0.50575(10) 0.91080(11) 0.62998(9) 0.0168(5) Uani 1.000000 . .
Cd03 Cd 0.5361(3) 0.5748(3) 0.6368(3) 0.0047(10) Uiso 0.493(4) . 1
S05 S 0.5908(3) 0.9338(4) 0.5037(4) 0.0186(11) Uani 1.000000 . .
S006 S 0.5924(3) 0.5667(4) 0.4861(4) 0.0161(11) Uani 1.000000 . .
Cl07 Cl 0.4266(3) 0.9099(4) 0.2622(4) 0.0173(10) Uani 1.000000 . .
S08 S 0.4239(3) 0.8900(4) 0.7610(4) 0.0172(11) Uani 1.000000 . .
S09 S 0.6017(3) 0.7449(4) 0.7484(4) 0.0165(11) Uani 1.000000 . .
O00G O 0.0478(11) 0.8264(14) 0.6138(11) 0.030(4) Uani 1.000000 . .
C00H C 0.7032(13) 0.9451(18) 0.5570(12) 0.015(4) Uani 1.000000 . .
C00I C 0.3115(13) 0.8662(16) 0.7173(13) 0.014(4) Uani 1.000000 . .
O00K O 0.9666(10) 0.9826(17) 0.6939(12) 0.035(4) Uani 1.000000 . .
O00L O 0.9625(11) 0.4625(17) 0.6010(14) 0.040(4) Uani 1.000000 . .
C00M C 0.7027(15) 0.5386(17) 0.5196(13) 0.020(5) Uani 1.000000 . .
C00N C 0.8234(16) 1.0487(18) 0.6673(13) 0.024(5) Uani 1.000000 . .
C00P C 0.7376(14) 1.0378(17) 0.6241(12) 0.018(4) Uani 1.000000 . .
C00R C 0.7555(17) 0.8641(18) 0.5433(16) 0.029(5) Uani 1.000000 . .
C00S C 0.2691(15) 0.8625(18) 0.6120(13) 0.022(5) Uani 1.000000 . .
O00T O 0.9807(12) 0.7518(14) 0.9189(14) 0.037(4) Uani 1.000000 . .
C00U C 0.7582(15) 0.8502(16) 0.8154(14) 0.019(4) Uani 1.000000 . .
C00W C 0.7324(16) 0.4505(16) 0.4732(18) 0.026(5) Uani 1.000000 . .
C00X C 0.8743(17) 0.491(2) 0.5755(18) 0.035(6) Uani 1.000000 . .
C00Z C 0.7602(15) 0.6001(19) 0.5948(14) 0.023(5) Uani 1.000000 . .
C010 C 0.1793(15) 0.8501(18) 0.5776(13) 0.022(5) Uani 1.000000 . .
C012 C 0.8183(19) 0.429(2) 0.5002(16) 0.034(6) Uani 1.000000 . .
C013 C 0.8466(15) 0.8518(18) 0.8563(16) 0.024(5) Uani 1.000000 . .
C014 C 0.8914(17) 0.7523(17) 0.8758(17) 0.024(5) Uani 1.000000 . .
C016 C 0.1362(14) 0.8377(17) 0.6422(12) 0.017(4) Uani 1.000000 . .
C017 C 0.1807(15) 0.8348(17) 0.7495(14) 0.023(5) Uani 1.000000 . .
C018 C 0.7148(12) 0.7501(14) 0.7941(13) 0.007(4) Uani 1.000000 . .
C019 C 0.8766(16) 0.969(2) 0.6502(17) 0.032(6) Uani 1.000000 . .
C01A C 0.2671(13) 0.8463(16) 0.7810(13) 0.015(4) Uani 1.000000 . .
C01C C 0.8498(16) 0.5794(19) 0.6200(15) 0.028(5) Uani 1.000000 . .
C01F C 0.8461(17) 0.875(2) 0.5909(17) 0.035(6) Uani 1.000000 . .
C4 C 0.7649(15) 0.6481(16) 0.8192(13) 0.019(4) Uani 1.000000 . .
C7 C 0.8523(18) 0.652(2) 0.8616(17) 0.034(6) Uani 1.000000 . .
Cl3 Cl 0.4304(3) 0.7415(4) 0.5121(4) 0.0172(11) Uani 1.000000 . .
H00R H 0.7323(17) 0.8007(18) 0.5027(16) 0.035(6) Uiso 1.000000 R .
H01F H 0.8842(17) 0.820(2) 0.5822(17) 0.042(7) Uiso 1.000000 R .
H00N H 0.8467(16) 1.1112(18) 0.7092(13) 0.028(6) Uiso 1.000000 R .
H00P H 0.7002(14) 1.0908(17) 0.6380(12) 0.022(5) Uiso 1.000000 R .
H00Z H 0.7404(15) 0.6559(19) 0.6298(14) 0.028(6) Uiso 1.000000 R .
H01C H 0.8909(16) 0.6261(19) 0.6663(15) 0.034(7) Uiso 1.000000 R .
H012 H 0.8387(19) 0.371(2) 0.4674(16) 0.041(7) Uiso 1.000000 R .
H00W H 0.6927(16) 0.4061(16) 0.4230(18) 0.031(6) Uiso 1.000000 R .
H01A H 0.2981(13) 0.8402(16) 0.8511(13) 0.018(5) Uiso 1.000000 R .
H017 H 0.1509(15) 0.8253(17) 0.7960(14) 0.027(6) Uiso 1.000000 R .
H010 H 0.1488(15) 0.8507(18) 0.5072(13) 0.026(5) Uiso 1.000000 R .
H00S H 0.2998(15) 0.8680(18) 0.5661(13) 0.027(5) Uiso 1.000000 R .
H4 H 0.7367(15) 0.5777(16) 0.8060(13) 0.022(5) Uiso 1.000000 R .
H7 H 0.8846(18) 0.585(2) 0.8805(17) 0.040(7) Uiso 1.000000 R .
H013 H 0.8763(15) 0.9210(18) 0.8708(16) 0.028(6) Uiso 1.000000 R .
H00U H 0.7273(15) 0.9186(16) 0.8020(14) 0.023(5) Uiso 1.000000 R .
H00G H 0.027(2) 0.82(2) 0.5506(12) 0.044(6) Uiso 1.000000 GR .
H00K H 0.981(3) 0.98(3) 0.757(3) 0.053(6) Uiso 1.000000 GR .
H00L H 0.9927(14) 0.520(6) 0.62(2) 0.060(7) Uiso 1.000000 GR .
H00T H 0.9946(12) 0.75(2) 0.9820(14) 0.055(7) Uiso 1.000000 GR .
Cd Cd 0.5177(3) 0.5764(3) 0.6332(3) 0.0102(12) Uiso 0.493(4) . 2

loop_
_atom_site_aniso_label
_atom_site_aniso_U_11
_atom_site_aniso_U_22
_atom_site_aniso_U_33
_atom_site_aniso_U_12
_atom_site_aniso_U_13
_atom_site_aniso_U_23
Cd01 0.0291(9) 0.0086(8) 0.0059(8) 0.0023(5) 0.0072(6) 0.0015(4)
Cd02 0.0313(9) 0.0108(8) 0.0094(8) 0.0004(6) 0.0083(6) 0.0001(5)
S05 0.023(2) 0.007(2) 0.021(3) -0.0028(17) 0.0004(19) -0.0026(18)
S006 0.025(2) 0.010(2) 0.010(2) 0.0033(18) 0.0011(18) -0.0024(17)
Cl07 0.021(2) 0.012(2) 0.019(2) 0.0023(17) 0.0061(18) -0.0016(18)
S08 0.029(3) 0.007(2) 0.013(2) 0.0012(18) 0.0039(19) 0.0009(18)
S09 0.016(2) 0.011(2) 0.020(3) -0.0002(16) 0.0023(19) -0.0024(17)
O00G 0.037(9) 0.041(10) 0.011(7) 0.005(8) 0.009(6) -0.006(7)
C00H 0.021(9) 0.030(11) -0.009(7) -0.009(8) -0.001(6) 0.003(7)
C00I 0.030(11) 0.013(9) 0.006(8) -0.005(8) 0.015(8) 0.000(7)
O00K 0.014(8) 0.054(12) 0.036(9) -0.001(7) 0.005(7) -0.013(9)
O00L 0.027(9) 0.055(12) 0.040(10) 0.010(8) 0.013(8) -0.007(9)
C00M 0.041(13) 0.014(10) -0.002(8) 0.005(9) -0.001(8) 0.007(7)
C00N 0.047(14) 0.022(11) 0.001(8) -0.007(10) 0.008(9) -0.000(8)
C00P 0.036(12) 0.019(10) -0.003(7) -0.005(8) 0.002(7) 0.008(7)
C00R 0.046(15) 0.012(10) 0.021(11) -0.006(10) 0.001(10) -0.006(9)
C00S 0.037(12) 0.031(12) 0.001(8) -0.000(10) 0.009(8) -0.003(8)
O00T 0.033(10) 0.034(11) 0.037(10) 0.002(7) 0.004(8) 0.007(8)
C00U 0.040(12) 0.009(9) 0.016(9) 0.001(8) 0.018(9) -0.011(8)
C00W 0.043(13) 0.004(9) 0.039(13) -0.012(8) 0.027(11) 0.006(9)
C00X 0.035(14) 0.045(16) 0.025(12) 0.002(11) 0.009(11) 0.002(11)
C00Z 0.037(12) 0.027(11) 0.001(8) -0.003(9) 0.000(8) -0.001(8)
C010 0.045(13) 0.028(11) -0.004(7) 0.000(10) 0.013(8) 0.001(7)
C012 0.068(18) 0.034(14) 0.009(10) 0.001(12) 0.022(11) -0.012(9)
C013 0.029(11) 0.017(11) 0.022(11) 0.005(9) 0.005(9) 0.007(9)
C014 0.050(15) 0.015(11) 0.015(11) -0.003(9) 0.020(11) -0.009(8)
C016 0.038(12) 0.019(10) -0.006(7) -0.004(8) 0.006(7) -0.001(7)
C017 0.045(13) 0.016(10) 0.009(9) 0.001(9) 0.011(9) -0.003(8)
C018 0.023(9) 0.016(10) -0.009(7) -0.009(7) 0.014(7) -0.007(6)
C019 0.029(13) 0.037(14) 0.025(12) -0.010(10) 0.001(10) -0.014(10)
C01A 0.030(11) 0.018(10) 0.001(8) 0.001(8) 0.011(7) 0.002(7)
C01C 0.038(13) 0.027(12) 0.011(10) 0.005(10) -0.004(9) -0.018(9)
C01F 0.038(14) 0.048(17) 0.022(12) 0.003(12) 0.012(10) 0.004(11)
C4 0.049(13) 0.008(9) 0.005(8) 0.001(9) 0.019(9) 0.006(7)
C7 0.053(16) 0.019(12) 0.023(12) 0.010(11) 0.006(11) 0.013(10)
Cl3 0.025(2) 0.013(2) 0.016(2) -0.0017(17) 0.0086(19) 0.0005(17)

loop_
_atom_type_symbol
_atom_type_scat_dispersion_real
_atom_type_scat_dispersion_imag
_atom_type_scat_Cromer_Mann_a1
_atom_type_scat_Cromer_Mann_a2
_atom_type_scat_Cromer_Mann_a3
_atom_type_scat_Cromer_Mann_a4
_atom_type_scat_Cromer_Mann_b1
_atom_type_scat_Cromer_Mann_b2
_atom_type_scat_Cromer_Mann_b3
_atom_type_scat_Cromer_Mann_b4
_atom_type_scat_Cromer_Mann_c
_atom_type_scat_source
_atom_type_scat_dispersion_source
C 0.01370 0.00670 2.31000 1.02000 1.58860 0.86500 20.84390 10.20750 0.56870 51.65120 0.215599998832 'International Tables Volume C Table 6.1.1.4 (pp. 500-502)' custom
Cl 0.32810 0.54350 11.46040 7.19640 6.25560 1.64550 0.01040 1.16620 18.51940 47.77840 -9.55739974976 'International Tables Volume C Table 6.1.1.4 (pp. 500-502)' custom
H 0.00000 0.00000 0.49300 0.32291 0.14019 0.04081 10.51090 26.12570 3.14236 57.79970 0.0030380000826 'International Tables Volume C Table 6.1.1.4 (pp. 500-502)' custom
O 0.03890 0.02410 3.04850 2.28680 1.54630 0.86700 13.27710 5.70110 0.32390 32.90890 0.250800013542 'International Tables Volume C Table 6.1.1.4 (pp. 500-502)' custom
Cd 0.10610 3.67940 19.22140 17.64440 4.46100 1.60290 0.59460 6.90890 24.70080 87.48250 5.06939983368 'International Tables Volume C Table 6.1.1.4 (pp. 500-502)' custom
S 0.29250 0.42950 6.90530 5.20340 1.43790 1.58630 1.46790 22.21510 0.25360 56.17200 0.866900026798 'International Tables Volume C Table 6.1.1.4 (pp. 500-502)' custom

loop_
_geom_angle_atom_site_label_1
_geom_angle_atom_site_label_2
_geom_angle_atom_site_label_3
_geom_angle
_geom_angle_site_symmetry_1
_geom_angle_site_symmetry_3
_geom_angle_publ_flag
S006 Cd01 S05 112.14(17) . . ?
Cl07 Cd01 S05 83.71(15) . . ?
Cl07 Cd01 S006 162.23(17) . . ?
S08 Cd01 S05 162.39(18) 4_575 . ?
S08 Cd01 S006 80.83(15) 4_575 . ?
S08 Cd01 Cl07 82.05(16) 4_575 . ?
S09 Cd01 S05 107.04(17) 4_575 . ?
S09 Cd01 S006 100.62(15) 4_575 . ?
S09 Cd01 Cl07 81.31(15) 4_575 . ?
S09 Cd01 S08 80.97(16) 4_575 4_575 ?
Cl3 Cd01 S05 82.07(16) . . ?
Cl3 Cd01 S006 80.72(16) . . ?
Cl3 Cd01 Cl07 94.17(15) . . ?
Cl3 Cd01 S08 88.68(15) . 4_575 ?
Cl3 Cd01 S09 169.17(17) . 4_575 ?
Cl07 Cd02 S05 94.74(16) 3_676 . ?
Cl07 Cd02 S05 83.30(15) 3_676 3_676 ?
S08 Cd02 S05 178.42(16) . . ?
S08 Cd02 S05 102.93(17) . 3_676 ?
S08 Cd02 Cl07 83.94(16) . 3_676 ?
S09 Cd02 S05 98.85(17) . . ?
S09 Cd02 S05 174.87(15) . 3_676 ?
S09 Cd02 Cl07 100.90(16) . 3_676 ?
S09 Cd02 S08 80.57(17) . . ?
Cl3 Cd02 S05 84.47(16) . . ?
Cl3 Cd02 S05 92.46(15) . 3_676 ?
Cl3 Cd02 Cl07 175.76(15) . 3_676 ?
Cl3 Cd02 S08 96.91(16) . . ?
Cl3 Cd02 S09 83.34(15) . . ?
Cl07 Cd03 S006 164.0(2) 4_576 . ?
Cl07 Cd03 S006 84.99(18) 4_576 3_666 ?
S08 Cd03 S006 109.0(2) 2_646 . ?
S08 Cd03 S006 80.21(17) 2_646 3_666 ?
S08 Cd03 Cl07 79.35(17) 2_646 4_576 ?
S09 Cd03 S006 109.6(2) . . ?
S09 Cd03 S006 157.9(2) . 3_666 ?
S09 Cd03 Cl07 78.70(18) . 4_576 ?
S09 Cd03 S08 110.9(2) . 2_646 ?
Cl3 Cd03 S006 80.63(17) . . ?
Cl3 Cd03 S006 81.82(17) . 3_666 ?
Cl3 Cd03 Cl07 87.11(17) . 4_576 ?
Cl3 Cd03 S08 158.3(2) . 2_646 ?
Cl3 Cd03 S09 82.57(17) . . ?
Cd02 S05 Cd01 98.45(17) . . ?
Cd02 S05 Cd01 96.52(17) 3_676 . ?
C00H S05 Cd01 116.6(7) . . ?
C00H S05 Cd02 116.7(6) . . ?
C00H S05 Cd02 122.0(7) . 3_676 ?
Cd03 S006 Cd01 101.51(18) . . ?
Cd03 S006 Cd01 96.87(17) 3_666 . ?
C00M S006 Cd01 119.0(7) . . ?
C00M S006 Cd03 123.7(7) . 3_666 ?
C00M S006 Cd03 114.5(6) . . ?
Cd S006 Cd01 98.71(18) . . ?
Cd S006 Cd01 99.50(17) 3_666 . ?
Cd S006 Cd03 5.09(12) 3_666 3_666 ?
Cd S006 Cd03 100.5(2) 3_666 . ?
Cd S006 Cd03 92.79(19) . 3_666 ?
Cd S006 Cd03 5.30(12) . . ?
Cd S006 C00M 118.7(7) 3_666 . ?
Cd S006 C00M 119.7(7) . . ?
Cd02 Cl07 Cd01 96.24(16) 3_676 . ?
Cd03 Cl07 Cd01 93.18(16) 4_575 . ?
Cd03 Cl07 Cd02 93.73(16) 4_575 3_676 ?
Cd Cl07 Cd01 96.29(17) 4_575 . ?
Cd Cl07 Cd02 96.30(18) 4_575 3_676 ?
Cd Cl07 Cd03 4.28(12) 4_575 4_575 ?
Cd02 S08 Cd01 98.91(18) . 4_576 ?
Cd03 S08 Cd01 100.94(18) 2_656 4_576 ?
Cd03 S08 Cd02 102.1(2) 2_656 . ?
C00I S08 Cd01 120.2(6) . 4_576 ?
C00I S08 Cd02 119.8(6) . . ?
C00I S08 Cd03 111.8(7) . 2_656 ?
Cd S08 Cd01 97.53(18) 2_656 4_576 ?
Cd S08 Cd02 97.73(19) 2_656 . ?
Cd S08 Cd03 6.16(11) 2_656 2_656 ?
Cd S08 C00I 117.9(7) 2_656 . ?
Cd02 S09 Cd01 98.81(17) . 4_576 ?
Cd03 S09 Cd01 104.61(19) . 4_576 ?
Cd03 S09 Cd02 99.2(2) . . ?
C018 S09 Cd01 114.3(6) . 4_576 ?
C018 S09 Cd02 121.7(6) . . ?
C018 S09 Cd03 115.4(6) . . ?
Cd S09 Cd01 100.42(19) . 4_576 ?
Cd S09 Cd02 95.62(19) . . ?
Cd S09 Cd03 6.10(11) . . ?
Cd S09 C018 121.5(6) . . ?
C00P C00H S05 117.7(16) . . ?
C00R C00H S05 121.3(16) . . ?
C00R C00H C00P 120.7(19) . . ?
C00S C00I S08 117.6(14) . . ?
C01A C00I S08 122.4(15) . . ?
C01A C00I C00S 119.9(19) . . ?
C00W C00M S006 120.6(17) . . ?
C00Z C00M S006 119.6(17) . . ?
C00Z C00M C00W 120(2) . . ?
C019 C00N C00P 120(2) . . ?
C00N C00P C00H 119(2) . . ?
C01F C00R C00H 119(2) . . ?
C010 C00S C00I 117.4(18) . . ?
C018 C00U C013 120.4(19) . . ?
C012 C00W C00M 120(2) . . ?
C012 C00X O00L 116(2) . . ?
C01C C00X O00L 121(2) . . ?
C01C C00X C012 123(2) . . ?
C01C C00Z C00M 120(2) . . ?
C016 C010 C00S 121.3(17) . . ?
C00X C012 C00W 119(2) . . ?
C014 C013 C00U 120(2) . . ?
C013 C014 O00T 120.7(19) . . ?
C7 C014 O00T 117(2) . . ?
C7 C014 C013 123(3) . . ?
C010 C016 O00G 124.4(16) . . ?
C017 C016 O00G 114.8(17) . . ?
C017 C016 C010 121(2) . . ?
C01A C017 C016 117.1(18) . . ?
C00U C018 S09 121.6(15) . . ?
C4 C018 S09 120.7(14) . . ?
C4 C018 C00U 117.5(19) . . ?
C00N C019 O00K 119(2) . . ?
C01F C019 O00K 118(2) . . ?
C01F C019 C00N 123(2) . . ?
C017 C01A C00I 123.2(18) . . ?
C00Z C01C C00X 118(2) . . ?
C019 C01F C00R 118(2) . . ?
C7 C4 C018 121.0(19) . . ?
C4 C7 C014 119(2) . . ?
Cd02 Cl3 Cd01 94.63(16) . . ?
Cd03 Cl3 Cd01 93.09(17) . . ?
Cd03 Cl3 Cd02 94.84(18) . . ?
Cd Cl3 Cd01 97.64(18) . . ?
Cd Cl3 Cd02 97.03(19) . . ?
Cd Cl3 Cd03 5.25(11) . . ?
Cl07 Cd S006 173.6(2) 4_576 . ?
Cl07 Cd S006 92.4(2) 4_576 3_666 ?
S08 Cd S006 102.3(2) 2_646 . ?
S08 Cd S006 81.93(18) 2_646 3_666 ?
S08 Cd Cl07 81.86(18) 2_646 4_576 ?
S09 Cd S006 102.4(2) . . ?
S09 Cd S006 168.9(2) . 3_666 ?
S09 Cd Cl07 80.97(18) . 4_576 ?
S09 Cd S08 105.8(2) . 2_646 ?
Cl3 Cd S006 80.58(18) . . ?
Cl3 Cd S006 87.79(19) . 3_666 ?
Cl3 Cd Cl07 94.4(2) . 4_576 ?
Cl3 Cd S08 168.9(2) . 2_646 ?
Cl3 Cd S09 83.82(18) . . ?

loop_
_geom_bond_atom_site_label_1
_geom_bond_atom_site_label_2
_geom_bond_distance
_geom_bond_site_symmetry_2
_geom_bond_publ_flag
Cd01 S05 2.633(5) . ?
Cd01 S006 2.665(5) . ?
Cd01 Cl07 2.741(5) . ?
Cd01 S08 2.721(5) 4_575 ?
Cd01 S09 2.634(6) 4_575 ?
Cd01 Cl3 2.767(6) . ?
Cd02 S05 2.627(6) . ?
Cd02 S05 2.746(5) 3_676 ?
Cd02 Cl07 2.650(5) 3_676 ?
Cd02 S08 2.643(6) . ?
Cd02 S09 2.733(5) . ?
Cd02 Cl3 2.650(5) . ?
Cd03 S006 2.817(6) 3_666 ?
Cd03 S006 2.591(6) . ?
Cd03 Cl07 2.931(6) 4_576 ?
Cd03 S08 2.598(6) 2_646 ?
Cd03 S09 2.576(6) . ?
Cd03 Cl3 2.840(6) . ?
S05 C00H 1.77(2) . ?
S006 C00M 1.76(2) . ?
S006 Cd 2.651(6) 3_666 ?
S006 Cd 2.749(6) . ?
Cl07 Cd 2.727(7) 4_575 ?
S08 C00I 1.78(2) . ?
S08 Cd 2.675(6) 2_656 ?
S09 C018 1.77(2) . ?
S09 Cd 2.667(6) . ?
O00G C016 1.39(3) . ?
C00H C00P 1.44(3) . ?
C00H C00R 1.36(3) . ?
C00I C00S 1.41(2) . ?
C00I C01A 1.36(2) . ?
O00K C019 1.42(3) . ?
O00L C00X 1.43(3) . ?
C00M C00W 1.41(3) . ?
C00M C00Z 1.38(3) . ?
C00N C00P 1.35(3) . ?
C00N C019 1.37(3) . ?
C00R C01F 1.43(3) . ?
C00S C010 1.41(3) . ?
O00T C014 1.40(3) . ?
C00U C013 1.38(3) . ?
C00U C018 1.38(2) . ?
C00W C012 1.37(4) . ?
C00X C012 1.37(3) . ?
C00X C01C 1.36(3) . ?
C00Z C01C 1.43(3) . ?
C010 C016 1.34(3) . ?
C013 C014 1.38(3) . ?
C014 C7 1.35(3) . ?
C016 C017 1.44(2) . ?
C017 C01A 1.36(3) . ?
C018 C4 1.45(3) . ?
C019 C01F 1.39(3) . ?
C4 C7 1.37(3) . ?
Cl3 Cd 2.692(6) . ?
